data_2216947
loop_
_publ_author_name
'Wriedt, Mario'
'Je\&s, Inke'
'N\"ather, Christian'

_publ_section_title
;
 (Di-2-pyridyl sulfide-\k^2^<i>N</i>,<i>N</i>')diiodidozinc(II)
;
_journal_coeditor_code BT2649
_journal_issue 1
_journal_name_full 'Acta Crystallographica Section E'
_journal_page_first m11
_journal_page_last m11
_journal_paper_doi 10.1107/S1600536807062502
_journal_volume 64
_journal_year 2008
_chemical_formula_iupac '[Zn I2 (C10 H8 N2 S)]'
_chemical_formula_moiety 'C10 H8 I2 N2 S Zn'
_chemical_formula_sum 'C10 H8 I2 N2 S Zn'
_chemical_formula_weight 507.41
_chemical_name_systematic
;
(Di-2-pyridyl sulfide-\k^2^N,N')diiodidozinc(II)
;
_space_group_IT_number 62
_symmetry_cell_setting orthorhombic
_symmetry_space_group_name_Hall '-P 2ac 2n'
_symmetry_space_group_name_H-M 'P n m a'
_atom_sites_solution_hydrogens geom
_atom_sites_solution_primary direct
_atom_sites_solution_secondary difmap
_audit_creation_method SHELXL-97
_cell_angle_alpha 90.00
_cell_angle_beta 90.00
_cell_angle_gamma 90.00
_cell_formula_units_Z 4
_cell_length_a 13.9418(8)
_cell_length_b 10.9742(10)
_cell_length_c 9.1913(6)
_cell_measurement_reflns_used 8000
_cell_measurement_temperature 170(2)
_cell_measurement_theta_max 26.05
_cell_measurement_theta_min 11.15
_cell_volume 1406.27(18)
_computing_cell_refinement 'IPDS (Stoe, 1998b)'
_computing_data_collection 'IPDS (Stoe, 1998b)'
_computing_data_reduction 'IPDS (Stoe, 1998b)'
_computing_molecular_graphics 'XP in SHELXTL (Bruker, 1998)'
_computing_publication_material 'CIFTAB in SHELXTL (Bruker, 1998)'
_computing_structure_refinement 'SHELXL97 (Sheldrick, 1997)'
_computing_structure_solution 'SHELXS97 (Sheldrick, 1997'
_diffrn_ambient_temperature 170(2)
_diffrn_measured_fraction_theta_full 0.990
_diffrn_measured_fraction_theta_max 0.990
_diffrn_measurement_device_type 'Stoe IPDS-1'
_diffrn_measurement_method '\f scans'
_diffrn_radiation_monochromator graphite
_diffrn_radiation_source 'fine-focus sealed tube'
_diffrn_radiation_type MoK\a
_diffrn_radiation_wavelength 0.71073
_diffrn_reflns_av_R_equivalents 0.0291
_diffrn_reflns_av_sigmaI/netI 0.0159
_diffrn_reflns_limit_h_max 16
_diffrn_reflns_limit_h_min -18
_diffrn_reflns_limit_k_max 14
_diffrn_reflns_limit_k_min -14
_diffrn_reflns_limit_l_max 12
_diffrn_reflns_limit_l_min -12
_diffrn_reflns_number 11604
_diffrn_reflns_theta_full 28.06
_diffrn_reflns_theta_max 28.06
_diffrn_reflns_theta_min 2.65
_diffrn_standards_decay_% 0
_diffrn_standards_interval_time 0
_diffrn_standards_number 0
_exptl_absorpt_coefficient_mu 6.261
_exptl_absorpt_correction_T_max 0.4636
_exptl_absorpt_correction_T_min 0.3521
_exptl_absorpt_correction_type numerical
_exptl_absorpt_process_details '(X-SHAPE; Stoe, 1998a)'
_exptl_crystal_colour colourless
_exptl_crystal_density_diffrn 2.397
_exptl_crystal_density_method 'not measured'
_exptl_crystal_description block
_exptl_crystal_F_000 936
_exptl_crystal_size_max 0.15
_exptl_crystal_size_mid 0.11
_exptl_crystal_size_min 0.08
_refine_diff_density_max 0.895
_refine_diff_density_min -0.864
_refine_ls_extinction_coef 0.0034(4)
_refine_ls_extinction_expression Fc^*^=kFc[1+0.001xFc^2^\l^3^/sin(2\q)]^-1/4^
_refine_ls_extinction_method SHELXL
_refine_ls_goodness_of_fit_ref 1.025
_refine_ls_hydrogen_treatment constr
_refine_ls_matrix_type full
_refine_ls_number_parameters 80
_refine_ls_number_reflns 1784
_refine_ls_number_restraints 0
_refine_ls_restrained_S_all 1.025
_refine_ls_R_factor_all 0.0357
_refine_ls_R_factor_gt 0.0286
_refine_ls_shift/su_max 0.001
_refine_ls_shift/su_mean 0.000
_refine_ls_structure_factor_coef Fsqd
_refine_ls_weighting_details 'calc w=1/[\s^2^(Fo^2^)+(0.0526P)^2^+0.1693P] where P=(Fo^2^+2Fc^2^)/3'
_refine_ls_weighting_scheme calc
_refine_ls_wR_factor_gt 0.0702
_refine_ls_wR_factor_ref 0.0739
_reflns_number_gt 1535
_reflns_number_total 1784
_reflns_threshold_expression I>2\s(I)
_cod_data_source_file bt2649.cif
_cod_data_source_block I
_cod_database_code 2216947
_cod_database_fobs_code 2216947

loop_
_symmetry_equiv_pos_as_xyz
'x, y, z'
'-x+1/2, -y, z+1/2'
'-x, y+1/2, -z'
'x+1/2, -y+1/2, -z+1/2'
'-x, -y, -z'
'x-1/2, y, -z-1/2'
'x, -y-1/2, z'
'-x-1/2, y-1/2, z-1/2'

loop_
_atom_site_type_symbol
_atom_site_label
_atom_site_fract_x
_atom_site_fract_y
_atom_site_fract_z
_atom_site_U_iso_or_equiv
_atom_site_adp_type
_atom_site_calc_flag
_atom_site_refinement_flags
_atom_site_occupancy
Zn Zn1 0.51405(4) 0.2500 0.14382(5) 0.02090(14) Uani d S 1
I I1 0.33175(2) 0.2500 0.15746(4) 0.03580(13) Uani d S 1
I I2 0.58755(3) 0.2500 -0.10991(4) 0.03770(13) Uani d S 1
N N1 0.57748(16) 0.3873(2) 0.2632(3) 0.0221(5) Uani d . 1
C C1 0.5819(2) 0.3762(3) 0.4090(4) 0.0235(6) Uani d . 1
C C2 0.6253(2) 0.4633(3) 0.4967(4) 0.0330(7) Uani d . 1
H H2 0.6262 0.4543 0.5995 0.040 Uiso calc R 1
C C3 0.6670(3) 0.5630(3) 0.4311(5) 0.0413(9) Uani d . 1
H H3 0.6969 0.6239 0.4887 0.050 Uiso calc R 1
C C4 0.6652(3) 0.5741(3) 0.2819(5) 0.0421(9) Uani d . 1
H H4 0.6946 0.6418 0.2355 0.050 Uiso calc R 1
C C5 0.6195(3) 0.4844(3) 0.2005(4) 0.0318(7) Uani d . 1
H H5 0.6180 0.4919 0.0976 0.038 Uiso calc R 1
S S1 0.52435(9) 0.2500 0.49261(12) 0.0301(3) Uani d S 1

loop_
_atom_site_aniso_label
_atom_site_aniso_U_11
_atom_site_aniso_U_22
_atom_site_aniso_U_33
_atom_site_aniso_U_12
_atom_site_aniso_U_13
_atom_site_aniso_U_23
Zn1 0.0163(3) 0.0259(3) 0.0205(2) 0.000 -0.00265(17) 0.000
I1 0.01489(17) 0.0493(2) 0.0432(2) 0.000 -0.00252(12) 0.000
I2 0.0333(2) 0.0592(2) 0.02065(18) 0.000 0.00223(11) 0.000
N1 0.0176(12) 0.0218(11) 0.0268(13) 0.0006(9) -0.0008(10) -0.0019(10)
C1 0.0157(14) 0.0288(14) 0.0259(15) 0.0046(11) -0.0004(11) -0.0062(12)
C2 0.0242(16) 0.0354(17) 0.0393(19) 0.0040(13) -0.0057(15) -0.0157(14)
C3 0.0300(18) 0.0322(17) 0.062(3) 0.0007(14) -0.0065(17) -0.0214(18)
C4 0.0347(19) 0.0209(15) 0.071(3) -0.0038(13) 0.0040(19) -0.0020(16)
C5 0.0303(17) 0.0251(14) 0.0400(19) 0.0002(13) 0.0018(15) 0.0039(13)
S1 0.0313(6) 0.0379(6) 0.0210(5) 0.000 0.0053(4) 0.000

loop_
_atom_type_symbol
_atom_type_description
_atom_type_scat_dispersion_real
_atom_type_scat_dispersion_imag
_atom_type_scat_source
C C 0.0033 0.0016 'International Tables Vol C Tables 4.2.6.8 and 6.1.1.4'
H H 0.0000 0.0000 'International Tables Vol C Tables 4.2.6.8 and 6.1.1.4'
N N 0.0061 0.0033 'International Tables Vol C Tables 4.2.6.8 and 6.1.1.4'
S S 0.1246 0.1234 'International Tables Vol C Tables 4.2.6.8 and 6.1.1.4'
Zn Zn 0.2839 1.4301 'International Tables Vol C Tables 4.2.6.8 and 6.1.1.4'
I I -0.4742 1.8119 'International Tables Vol C Tables 4.2.6.8 and 6.1.1.4'

loop_
_geom_angle_atom_site_label_1
_geom_angle_atom_site_label_2
_geom_angle_atom_site_label_3
_geom_angle_site_symmetry_1
_geom_angle_site_symmetry_3
_geom_angle
_geom_angle_publ_flag
N1 Zn1 N1 . 7_565 93.85(14) y
N1 Zn1 I1 . . 113.69(7) y
N1 Zn1 I1 7_565 . 113.69(7) ?
N1 Zn1 I2 . . 108.33(8) y
N1 Zn1 I2 7_565 . 108.33(8) ?
I1 Zn1 I2 . . 116.54(2) y
C5 N1 C1 . . 118.6(3) ?
C5 N1 Zn1 . . 122.5(2) ?
C1 N1 Zn1 . . 118.8(2) ?
N1 C1 C2 . . 122.3(3) ?
N1 C1 S1 . . 118.8(2) ?
C2 C1 S1 . . 118.8(3) ?
C3 C2 C1 . . 118.4(3) ?
C3 C2 H2 . . 120.8 ?
C1 C2 H2 . . 120.8 ?
C4 C3 C2 . . 120.0(3) ?
C4 C3 H3 . . 120.0 ?
C2 C3 H3 . . 120.0 ?
C3 C4 C5 . . 118.7(3) ?
C3 C4 H4 . . 120.6 ?
C5 C4 H4 . . 120.6 ?
N1 C5 C4 . . 122.0(4) ?
N1 C5 H5 . . 119.0 ?
C4 C5 H5 . . 119.0 ?
C1 S1 C1 . 7_565 102.5(2) ?

loop_
_geom_bond_atom_site_label_1
_geom_bond_atom_site_label_2
_geom_bond_site_symmetry_2
_geom_bond_distance
_geom_bond_publ_flag
Zn1 N1 . 2.063(3) y
Zn1 N1 7_565 2.063(3) ?
Zn1 I1 . 2.5447(6) y
Zn1 I2 . 2.5473(6) y
N1 C5 . 1.346(4) ?
N1 C1 . 1.347(4) ?
C1 C2 . 1.389(4) ?
C1 S1 . 1.775(3) y
C2 C3 . 1.378(6) ?
C2 H2 . 0.9500 ?
C3 C4 . 1.377(7) ?
C3 H3 . 0.9500 ?
C4 C5 . 1.391(5) ?
C4 H4 . 0.9500 ?
C5 H5 . 0.9500 ?
S1 C1 7_565 1.775(3) ?
